data_4324096
loop_
_publ_author_name
'Li-Hui Jia'
'Ru-Yin Li'
'Zhi-Ming Duan'
'Shang-Da Jiang'
'Bing-Wu Wang'
'Zhe-Ming Wang'
'Song Gao'

_publ_section_title
;
 Hydrothermal Synthesis, Structures and Magnetic Studies of Transition
 Metal Sulfates Containing Hydrazine
;
_journal_name_full 'Inorganic Chemistry'
_journal_page_first 144
_journal_page_last 154
_journal_paper_doi 10.1021/ic101488k
_journal_volume 50
_journal_year 2011
_chemical_formula_sum 'Co0.5 H5 N2 O4 S'
_chemical_formula_weight 158.58
_chemical_name_systematic
; 
 ? 
;
_space_group_IT_number 2
_symmetry_cell_setting triclinic
_symmetry_space_group_name_Hall '-P 1'
_symmetry_space_group_name_H-M 'P -1'
_atom_sites_solution_hydrogens geom
_atom_sites_solution_primary direct
_atom_sites_solution_secondary difmap
_audit_creation_method SHELXL-97
_cell_angle_alpha 90.57(3)
_cell_angle_beta 105.73(3)
_cell_angle_gamma 98.93(3)
_cell_formula_units_Z 2
_cell_length_a 5.2667(11)
_cell_length_b 5.8284(12)
_cell_length_c 7.3005(15)
_cell_measurement_reflns_used 3409
_cell_measurement_temperature 293(2)
_cell_measurement_theta_max 27.485
_cell_measurement_theta_min 3.395
_cell_volume 212.77(9)
_computing_cell_refinement 'HKL Scalepack (Otwinowski & Minor, 1997)'
_computing_data_collection 'KappaCCD (Nonius B. V., 1998)'
_computing_data_reduction 'HKL Denzo (Otwinowski & Minor, 1997) & maXus (Mackay et al., 1998)'
_computing_molecular_graphics 'Bruker SHELXTL V5.1 (Sheldrick, 1998)'
_computing_publication_material 'SHELXL-97 (Sheldrick, 1997)'
_computing_structure_refinement 'SHELXL-97 (Sheldrick, 1997)'
_computing_structure_solution 'SHELXS-97 (Sheldrick, 1990)'
_diffrn_ambient_temperature 293(2)
_diffrn_measured_fraction_theta_full 0.967
_diffrn_measured_fraction_theta_max 0.967
_diffrn_measurement_device_type 'Bruker SMART Apex'
_diffrn_measurement_method 'CCD area detector'
_diffrn_radiation_monochromator graphite
_diffrn_radiation_source 'fine-focus sealed tube'
_diffrn_radiation_type MoK\a
_diffrn_radiation_wavelength 0.71073
_diffrn_reflns_av_R_equivalents 0.0140
_diffrn_reflns_av_sigmaI/netI 0.0275
_diffrn_reflns_limit_h_max 6
_diffrn_reflns_limit_h_min -6
_diffrn_reflns_limit_k_max 7
_diffrn_reflns_limit_k_min -7
_diffrn_reflns_limit_l_max 9
_diffrn_reflns_limit_l_min -9
_diffrn_reflns_number 1867
_diffrn_reflns_theta_full 27.80
_diffrn_reflns_theta_max 27.80
_diffrn_reflns_theta_min 3.54
_exptl_absorpt_coefficient_mu 2.547
_exptl_absorpt_correction_T_max 0.7848
_exptl_absorpt_correction_T_min 0.6433
_exptl_absorpt_correction_type multi-scan
_exptl_absorpt_process_details 'SADABS 2.10 (Bruker AXS Inc., 2005)'
_exptl_crystal_colour red
_exptl_crystal_density_diffrn 2.475
_exptl_crystal_density_method 'not measured'
_exptl_crystal_description plate
_exptl_crystal_F_000 161
_exptl_crystal_size_max 0.19
_exptl_crystal_size_mid 0.12
_exptl_crystal_size_min 0.10
_refine_diff_density_max 0.418
_refine_diff_density_min -0.464
_refine_diff_density_rms 0.126
_refine_ls_extinction_coef 0.102(18)
_refine_ls_extinction_expression Fc^*^=kFc[1+0.001xFc^2^\l^3^/sin(2\q)]^-1/4^
_refine_ls_extinction_method SHELXL
_refine_ls_goodness_of_fit_ref 1.087
_refine_ls_hydrogen_treatment mixed
_refine_ls_matrix_type full
_refine_ls_number_parameters 91
_refine_ls_number_reflns 981
_refine_ls_number_restraints 0
_refine_ls_restrained_S_all 1.087
_refine_ls_R_factor_all 0.0304
_refine_ls_R_factor_gt 0.0247
_refine_ls_shift/su_max 0.000
_refine_ls_shift/su_mean 0.000
_refine_ls_structure_factor_coef Fsqd
_refine_ls_weighting_details 'calc w=1/[\s^2^(Fo^2^)+(0.0237P)^2^+0.3097P] where P=(Fo^2^+2Fc^2^)/3'
_refine_ls_weighting_scheme calc
_refine_ls_wR_factor_gt 0.0623
_refine_ls_wR_factor_ref 0.0645
_reflns_number_gt 878
_reflns_number_total 981
_reflns_threshold_expression >2sigma(I)
_cod_data_source_file ic101488k_si_001.cif
_cod_data_source_block last
_cod_original_cell_volume 212.78(8)
_cod_original_formula_sum 'H5 Co0.50 N2 O4 S'
_cod_database_code 4324096

loop_
_symmetry_equiv_pos_as_xyz
'x, y, z'
'-x, -y, -z'

loop_
_atom_site_label
_atom_site_type_symbol
_atom_site_fract_x
_atom_site_fract_y
_atom_site_fract_z
_atom_site_U_iso_or_equiv
_atom_site_adp_type
_atom_site_occupancy
_atom_site_symmetry_multiplicity
_atom_site_calc_flag
_atom_site_refinement_flags
_atom_site_disorder_assembly
_atom_site_disorder_group
Co1 Co 0.5000 0.0000 1.0000 0.01369(17) Uani 1 2 d S . .
N1 N 0.4358(4) 0.1729(4) 0.7431(3) 0.0165(4) Uani 1 1 d . . .
H1A H 0.585(8) 0.247(6) 0.738(5) 0.037(10) Uiso 1 1 d . . .
H1B H 0.372(7) 0.083(6) 0.642(5) 0.031(9) Uiso 1 1 d . . .
N2 N 0.2541(5) 0.3367(4) 0.7186(4) 0.0202(5) Uani 1 1 d . . .
H2A H 0.108(9) 0.273(7) 0.732(6) 0.011(10) Uiso 0.67 1 d P . .
H2B H 0.234(7) 0.396(6) 0.612(6) 0.000(8) Uiso 0.67 1 d P . .
H2C H 0.296(8) 0.433(8) 0.797(6) 0.007(10) Uiso 0.66 1 d P . .
O2 O 0.3347(3) 0.2592(3) 1.1072(3) 0.0178(4) Uani 1 1 d . . .
O3 O 0.1509(3) 0.0386(3) 1.3297(3) 0.0197(4) Uani 1 1 d . . .
O4 O -0.1328(3) 0.2261(3) 1.0840(3) 0.0214(4) Uani 1 1 d . . .
O5 O 0.1914(3) 0.4541(3) 1.3436(2) 0.0185(4) Uani 1 1 d . . .
S1 S 0.13394(10) 0.24128(9) 1.21738(8) 0.01300(18) Uani 1 1 d . . .

loop_
_atom_site_aniso_label
_atom_site_aniso_U_11
_atom_site_aniso_U_22
_atom_site_aniso_U_33
_atom_site_aniso_U_23
_atom_site_aniso_U_13
_atom_site_aniso_U_12
Co1 0.0118(3) 0.0145(3) 0.0151(3) 0.00194(17) 0.00361(17) 0.00340(16)
N1 0.0143(10) 0.0184(10) 0.0173(11) 0.0030(8) 0.0040(8) 0.0050(8)
N2 0.0239(12) 0.0195(11) 0.0182(12) 0.0033(10) 0.0049(9) 0.0080(9)
O2 0.0169(8) 0.0180(9) 0.0220(9) 0.0013(7) 0.0106(7) 0.0039(7)
O3 0.0210(9) 0.0182(9) 0.0208(9) 0.0058(7) 0.0066(7) 0.0044(7)
O4 0.0123(8) 0.0221(9) 0.0257(10) 0.0024(7) -0.0005(7) 0.0000(7)
O5 0.0220(9) 0.0160(8) 0.0184(9) -0.0016(7) 0.0072(7) 0.0031(7)
S1 0.0111(3) 0.0135(3) 0.0144(3) 0.0004(2) 0.0038(2) 0.0016(2)

loop_
_atom_type_symbol
_atom_type_description
_atom_type_scat_dispersion_real
_atom_type_scat_dispersion_imag
_atom_type_scat_source
H H 0.0000 0.0000 'International Tables Vol C Tables 4.2.6.8 and 6.1.1.4'
N N 0.0061 0.0033 'International Tables Vol C Tables 4.2.6.8 and 6.1.1.4'
O O 0.0106 0.0060 'International Tables Vol C Tables 4.2.6.8 and 6.1.1.4'
S S 0.1246 0.1234 'International Tables Vol C Tables 4.2.6.8 and 6.1.1.4'
Co Co 0.3494 0.9721 'International Tables Vol C Tables 4.2.6.8 and 6.1.1.4'

loop_
_geom_angle_atom_site_label_1
_geom_angle_atom_site_label_2
_geom_angle_atom_site_label_3
_geom_angle
_geom_angle_site_symmetry_1
_geom_angle_site_symmetry_3
_geom_angle_publ_flag
O4 Co1 O4 180.0 2_557 1_655 ?
O4 Co1 O2 92.94(7) 2_557 . ?
O4 Co1 O2 87.06(7) 1_655 . ?
O4 Co1 O2 87.06(7) 2_557 2_657 ?
O4 Co1 O2 92.94(7) 1_655 2_657 ?
O2 Co1 O2 180.0 . 2_657 ?
O4 Co1 N1 94.52(9) 2_557 . ?
O4 Co1 N1 85.48(9) 1_655 . ?
O2 Co1 N1 87.23(8) . . ?
O2 Co1 N1 92.77(8) 2_657 . ?
O4 Co1 N1 85.48(9) 2_557 2_657 ?
O4 Co1 N1 94.52(9) 1_655 2_657 ?
O2 Co1 N1 92.77(8) . 2_657 ?
O2 Co1 N1 87.23(8) 2_657 2_657 ?
N1 Co1 N1 180.000(1) . 2_657 ?
N2 N1 Co1 116.27(16) . . ?
N2 N1 H1A 107(2) . . ?
Co1 N1 H1A 108(2) . . ?
N2 N1 H1B 103(2) . . ?
Co1 N1 H1B 115(2) . . ?
H1A N1 H1B 108(3) . . ?
N1 N2 H2A 110(3) . . ?
N1 N2 H2B 111(2) . . ?
H2A N2 H2B 111(4) . . ?
N1 N2 H2C 113(3) . . ?
H2A N2 H2C 101(4) . . ?
H2B N2 H2C 109(4) . . ?
S1 O2 Co1 130.61(10) . . ?
S1 O4 Co1 140.11(11) . 1_455 ?
O3 S1 O4 110.76(11) . . ?
O3 S1 O5 110.06(11) . . ?
O4 S1 O5 109.24(11) . . ?
O3 S1 O2 109.67(10) . . ?
O4 S1 O2 108.79(11) . . ?
O5 S1 O2 108.27(10) . . ?

loop_
_geom_bond_atom_site_label_1
_geom_bond_atom_site_label_2
_geom_bond_distance
_geom_bond_site_symmetry_2
_geom_bond_publ_flag
Co1 O4 2.0984(19) 2_557 ?
Co1 O4 2.0984(19) 1_655 ?
Co1 O2 2.0995(18) . ?
Co1 O2 2.0995(18) 2_657 ?
Co1 N1 2.109(2) . ?
Co1 N1 2.109(2) 2_657 ?
N1 N2 1.433(3) . ?
N1 H1A 0.85(4) . ?
N1 H1B 0.86(4) . ?
N2 H2A 0.83(5) . ?
N2 H2B 0.84(4) . ?
N2 H2C 0.76(5) . ?
O2 S1 1.4844(17) . ?
O3 S1 1.4453(18) . ?
O4 S1 1.4655(18) . ?
O4 Co1 2.0984(19) 1_455 ?
O5 S1 1.4794(18) . ?

loop_
_geom_hbond_atom_site_label_D
_geom_hbond_atom_site_label_H
_geom_hbond_atom_site_label_A
_geom_hbond_distance_DH
_geom_hbond_distance_HA
_geom_hbond_distance_DA
_geom_hbond_angle_DHA
_geom_hbond_site_symmetry_A
N2 H2C O4 0.76(5) 2.52(5) 3.148(3) 141(4) 2_567
N2 H2A O5 0.83(5) 2.37(4) 2.742(3) 108(3) 2_567
N2 H2A O3 0.83(5) 2.06(4) 2.754(3) 140(4) 2_557
N2 H2B O5 0.84(4) 1.95(4) 2.773(3) 166(3) 1_554
N1 H1B O3 0.86(4) 2.25(4) 3.018(3) 149(3) 1_554
N2 H2C O2 0.76(5) 2.38(4) 2.952(3) 134(4) 2_667
N1 H1A O5 0.85(4) 2.13(4) 2.891(3) 149(3) 2_667
N1 H1A O3 0.85(4) 2.45(4) 2.826(3) 107(3) 2_657

loop_
_geom_torsion_atom_site_label_1
_geom_torsion_atom_site_label_2
_geom_torsion_atom_site_label_3
_geom_torsion_atom_site_label_4
_geom_torsion
_geom_torsion_site_symmetry_1
_geom_torsion_site_symmetry_2
_geom_torsion_site_symmetry_3
_geom_torsion_site_symmetry_4
_geom_torsion_publ_flag
O4 Co1 N1 N2 76.04(19) 2_557 . . . ?
O4 Co1 N1 N2 -103.96(19) 1_655 . . . ?
O2 Co1 N1 N2 -16.69(18) . . . . ?
O2 Co1 N1 N2 163.31(18) 2_657 . . . ?
N1 Co1 N1 N2 34(100) 2_657 . . . ?
O4 Co1 O2 S1 40.26(15) 2_557 . . . ?
O4 Co1 O2 S1 -139.74(15) 1_655 . . . ?
O2 Co1 O2 S1 -138.1(9) 2_657 . . . ?
N1 Co1 O2 S1 134.65(15) . . . . ?
N1 Co1 O2 S1 -45.35(15) 2_657 . . . ?
Co1 O4 S1 O3 -1.2(2) 1_455 . . . ?
Co1 O4 S1 O5 -122.60(18) 1_455 . . . ?
Co1 O4 S1 O2 119.39(18) 1_455 . . . ?
Co1 O2 S1 O3 29.14(17) . . . . ?
Co1 O2 S1 O4 -92.14(15) . . . . ?
Co1 O2 S1 O5 149.25(13) . . . . ?
